data_4503906
loop_
_publ_author_name
'Beer, Leanne'
'Mandal, Swadhin K.'
'Reed, Robert W.'
'Oakley, Richard T.'
'Tham, Fook S.'
'Donnadieu, Bruno'
'Haddon, Robert C.'

_publ_section_title
;
 The First Electronically Stabilized Phenalenyl Radical:&#x00A0; Effect of
 Substituents on Solution Chemistry and Solid-State Structure
;
_journal_issue 4
_journal_name_full 'Crystal Growth &amp; Design'
_journal_page_first 802
_journal_paper_doi 10.1021/cg0603366
_journal_volume 7
_journal_year 2007
_chemical_formula_sum 'C19 H19 F3 O7 S'
_chemical_formula_weight 448.40
_chemical_name_systematic
;

 ?

;
_space_group_IT_number 4
_symmetry_cell_setting monoclinic
_symmetry_space_group_name_Hall 'P 2yb'
_symmetry_space_group_name_H-M 'P 1 21 1'
_atom_sites_solution_hydrogens geom
_atom_sites_solution_primary direct
_atom_sites_solution_secondary difmap
_audit_creation_method SHELXL-97
_cell_angle_alpha 90.00
_cell_angle_beta 93.252(2)
_cell_angle_gamma 90.00
_cell_formula_units_Z 4
_cell_length_a 6.8413(7)
_cell_length_b 22.006(2)
_cell_length_c 12.6487(13)
_cell_measurement_reflns_used 6218
_cell_measurement_temperature 100(2)
_cell_measurement_theta_max 28.28
_cell_measurement_theta_min 2.98
_cell_volume 1901.2(3)
_computing_cell_refinement 'Bruker SMART'
_computing_data_collection 'Bruker SMART'
_computing_data_reduction 'Bruker SAINT'
_computing_molecular_graphics 'Bruker SHELXTL'
_computing_publication_material 'Bruker SHELXTL'
_computing_structure_refinement 'SHELXL-97 (Sheldrick, 1997)'
_computing_structure_solution 'Bruker SHELXTL'
_diffrn_ambient_temperature 100(2)
_diffrn_measured_fraction_theta_full 0.998
_diffrn_measured_fraction_theta_max 0.998
_diffrn_measurement_device_type 'CCD area detector'
_diffrn_measurement_method 'phi and omega scans'
_diffrn_radiation_monochromator graphite
_diffrn_radiation_source 'fine-focus sealed tube'
_diffrn_radiation_type MoK\a
_diffrn_radiation_wavelength 0.71073
_diffrn_reflns_av_R_equivalents 0.0176
_diffrn_reflns_av_sigmaI/netI 0.0303
_diffrn_reflns_limit_h_max 8
_diffrn_reflns_limit_h_min -8
_diffrn_reflns_limit_k_max 25
_diffrn_reflns_limit_k_min -25
_diffrn_reflns_limit_l_max 12
_diffrn_reflns_limit_l_min -14
_diffrn_reflns_number 12363
_diffrn_reflns_theta_full 24.71
_diffrn_reflns_theta_max 24.71
_diffrn_reflns_theta_min 2.46
_exptl_absorpt_coefficient_mu 0.241
_exptl_absorpt_correction_T_max 0.9787
_exptl_absorpt_correction_T_min 0.8534
_exptl_absorpt_correction_type none
_exptl_crystal_density_diffrn 1.567
_exptl_crystal_density_meas 0
_exptl_crystal_density_method 'not measured'
_exptl_crystal_F_000 928
_exptl_crystal_size_max 0.68
_exptl_crystal_size_mid 0.11
_exptl_crystal_size_min 0.09
_refine_diff_density_max 1.151
_refine_diff_density_min -0.432
_refine_diff_density_rms 0.063
_refine_ls_abs_structure_details 'Flack H D (1983), Acta Cryst. A39, 876-881'
_refine_ls_abs_structure_Flack 0.55(11)
_refine_ls_extinction_method none
_refine_ls_goodness_of_fit_ref 1.059
_refine_ls_hydrogen_treatment mixed
_refine_ls_matrix_type full
_refine_ls_number_parameters 550
_refine_ls_number_reflns 6351
_refine_ls_number_restraints 7
_refine_ls_restrained_S_all 1.069
_refine_ls_R_factor_all 0.0549
_refine_ls_R_factor_gt 0.0501
_refine_ls_shift/su_max 0.000
_refine_ls_shift/su_mean 0.000
_refine_ls_structure_factor_coef Fsqd
_refine_ls_weighting_details 'calc w=1/[\s^2^(Fo^2^)+(0.0716P)^2^+1.8769P] where P=(Fo^2^+2Fc^2^)/3'
_refine_ls_weighting_scheme calc
_refine_ls_wR_factor_gt 0.1335
_refine_ls_wR_factor_ref 0.1378
_reflns_number_gt 5792
_reflns_number_total 6351
_reflns_threshold_expression >2sigma(I)
_cod_data_source_file cg0603366si20060605_092137.cif
_cod_data_source_block rh1010_final
_cod_depositor_comments
;
The following automatic conversions were performed:

'_symmetry_cell_setting' value 'Monoclinic' changed to 'monoclinic'
according to /home/saulius/struct/CIF-dictionaries/cif_core.dic
dictionary named 'cif_core.dic' version 2.4.1 from 2010-06-29.

Automatic conversion script
Id: cif_fix_values 1715 2011-07-08 13:25:40Z adriana 
;
_cod_original_sg_symbol_H-M P2(1)/c
_cod_database_code 4503906

loop_
_symmetry_equiv_pos_as_xyz
'x, y, z'
'-x, y+1/2, -z'

loop_
_atom_site_label
_atom_site_type_symbol
_atom_site_fract_x
_atom_site_fract_y
_atom_site_fract_z
_atom_site_U_iso_or_equiv
_atom_site_adp_type
_atom_site_occupancy
_atom_site_symmetry_multiplicity
_atom_site_calc_flag
_atom_site_refinement_flags
O1A O 0.1623(5) 1.0842(2) 0.2069(3) 0.0532(10) Uani 1 1 d .
O2A O 0.1830(5) 1.07341(17) 0.4015(3) 0.0440(9) Uani 1 1 d .
O3A O 0.3095(5) 0.8099(2) 0.0740(3) 0.0501(9) Uani 1 1 d .
O4A O 0.2299(5) 0.9103(2) -0.0102(3) 0.0526(10) Uani 1 1 d .
C1A C 0.1918(6) 1.0266(3) 0.1942(4) 0.0498(15) Uani 1 1 d .
C2A C 0.1976(6) 0.9986(3) 0.0968(4) 0.0467(14) Uani 1 1 d .
H2A H 0.1805 1.0227 0.0347 0.056 Uiso 1 1 calc R
C3A C 0.2272(6) 0.9370(3) 0.0856(4) 0.0497(16) Uani 1 1 d .
C3AA C 0.2572(6) 0.8977(3) 0.1760(4) 0.0414(12) Uani 1 1 d .
C4A C 0.2977(6) 0.8338(3) 0.1704(4) 0.0443(13) Uani 1 1 d .
C5A C 0.3300(6) 0.7990(3) 0.2632(4) 0.0434(12) Uani 1 1 d .
H5A H 0.3581 0.7568 0.2587 0.052 Uiso 1 1 calc R
C6A C 0.3205(6) 0.8264(3) 0.3601(4) 0.0413(12) Uani 1 1 d .
H6A H 0.3411 0.8026 0.4224 0.050 Uiso 1 1 calc R
C6AA C 0.2811(6) 0.8890(2) 0.3700(4) 0.0353(10) Uani 1 1 d .
C7A C 0.2804(6) 0.9159(2) 0.4715(4) 0.0356(11) Uani 1 1 d .
H7A H 0.3014 0.8911 0.5326 0.043 Uiso 1 1 calc R
C8A C 0.2506(6) 0.9761(2) 0.4834(4) 0.0357(11) Uani 1 1 d .
H8A H 0.2524 0.9933 0.5523 0.043 Uiso 1 1 calc R
C9A C 0.2166(6) 1.0140(2) 0.3927(4) 0.0342(11) Uani 1 1 d .
C10A C 0.1378(9) 1.1273(4) 0.1162(5) 0.086(2) Uani 1 1 d U
H10A H 0.2633 1.1323 0.0836 0.129 Uiso 1 1 calc R
H10B H 0.0935 1.1667 0.1418 0.129 Uiso 1 1 calc R
H10C H 0.0404 1.1112 0.0637 0.129 Uiso 1 1 calc R
C9AA C 0.2172(6) 0.9880(2) 0.2900(3) 0.0384(12) Uani 1 1 d .
C9AB C 0.2522(6) 0.9246(3) 0.2782(3) 0.0368(11) Uani 1 1 d .
C11A C 0.1735(8) 1.0998(2) 0.5052(4) 0.0480(13) Uani 1 1 d .
H11A H 0.2978 1.0929 0.5458 0.072 Uiso 1 1 calc R
H11B H 0.0669 1.0808 0.5419 0.072 Uiso 1 1 calc R
H11C H 0.1494 1.1435 0.4985 0.072 Uiso 1 1 calc R
C12A C 0.3711(8) 0.7491(3) 0.0638(5) 0.0607(16) Uani 1 1 d .
H12A H 0.2727 0.7219 0.0914 0.091 Uiso 1 1 calc R
H12B H 0.4963 0.7433 0.1041 0.091 Uiso 1 1 calc R
H12C H 0.3869 0.7400 -0.0110 0.091 Uiso 1 1 calc R
C13A C 0.2146(7) 0.9489(3) -0.1041(4) 0.0566(17) Uani 1 1 d .
H13A H 0.0909 0.9723 -0.1051 0.068 Uiso 1 1 calc R
H13B H 0.3247 0.9782 -0.1017 0.068 Uiso 1 1 calc R
C14A C 0.2185(10) 0.9149(3) -0.1932(6) 0.0667(17) Uani 1 1 d .
H14A H 0.0968 0.8915 -0.2025 0.100 Uiso 1 1 calc R
H14B H 0.3302 0.8870 -0.1872 0.100 Uiso 1 1 calc R
H14C H 0.2312 0.9416 -0.2545 0.100 Uiso 1 1 calc R
S1A S 0.64950(17) 0.80674(5) 0.70391(8) 0.0351(3) Uani 1 1 d .
O11A O 0.5612(5) 0.80900(19) 0.5980(2) 0.0457(8) Uani 1 1 d .
O12A O 0.6809(6) 0.86449(16) 0.7557(3) 0.0505(9) Uani 1 1 d .
O13A O 0.5784(5) 0.75906(14) 0.7695(2) 0.0370(7) Uani 1 1 d .
C15A C 0.8986(8) 0.7834(3) 0.6820(4) 0.0452(12) Uani 1 1 d .
F1A F 0.9919(4) 0.82330(16) 0.6219(2) 0.0588(9) Uani 1 1 d .
F2A F 1.0070(4) 0.77741(15) 0.7731(2) 0.0529(8) Uani 1 1 d .
F3A F 0.9020(5) 0.73031(15) 0.6312(3) 0.0559(8) Uani 1 1 d .
O1B O 0.7483(4) 1.00537(13) 0.5045(2) 0.0288(6) Uani 1 1 d .
O2B O 0.6687(4) 1.10567(13) 0.4224(2) 0.0328(7) Uani 1 1 d .
O3B O 0.8010(4) 0.83182(13) 0.2861(2) 0.0302(6) Uani 1 1 d .
O4B O 0.7879(5) 0.84447(15) 0.0920(2) 0.0371(7) Uani 1 1 d .
C1B C 0.7445(5) 0.97976(19) 0.4102(3) 0.0243(8) Uani 1 1 d .
C2B C 0.7724(5) 0.9181(2) 0.3975(3) 0.0269(9) Uani 1 1 d .
H2B H 0.7889 0.8930 0.4584 0.032 Uiso 1 1 calc R
C3B C 0.7770(5) 0.8920(2) 0.2980(3) 0.0254(9) Uani 1 1 d .
C3BB C 0.7499(5) 0.92757(19) 0.2041(3) 0.0244(8) Uani 1 1 d .
C4B C 0.7523(6) 0.9033(2) 0.1002(3) 0.0318(10) Uani 1 1 d .
C5B C 0.7185(6) 0.9415(2) 0.0102(3) 0.0315(10) Uani 1 1 d .
H5B H 0.7185 0.9251 -0.0592 0.038 Uiso 1 1 calc R
C6B C 0.6862(6) 1.0018(2) 0.0248(3) 0.0332(10) Uani 1 1 d .
H6B H 0.6633 1.0267 -0.0359 0.040 Uiso 1 1 calc R
C6BB C 0.6850(5) 1.0290(2) 0.1255(3) 0.0306(10) Uani 1 1 d .
C7B C 0.6465(6) 1.0907(2) 0.1368(4) 0.0343(10) Uani 1 1 d .
H7B H 0.6236 1.1150 0.0751 0.041 Uiso 1 1 calc R
C8B C 0.6407(6) 1.1174(2) 0.2340(4) 0.0351(10) Uani 1 1 d .
H8B H 0.6138 1.1595 0.2395 0.042 Uiso 1 1 calc R
C9B C 0.6747(5) 1.0822(2) 0.3256(3) 0.0299(9) Uani 1 1 d .
C9BC C 0.7170(5) 0.9910(2) 0.2180(3) 0.0275(9) Uani 1 1 d .
C9BB C 0.7141(5) 1.01914(19) 0.3193(3) 0.0260(9) Uani 1 1 d .
C10B C 0.7659(6) 0.9667(2) 0.5995(3) 0.0292(9) Uani 1 1 d .
H10D H 0.8898 0.9434 0.6012 0.035 Uiso 1 1 calc R
H10E H 0.6554 0.9377 0.5996 0.035 Uiso 1 1 calc R
C11B C 0.7630(7) 1.0079(2) 0.6928(3) 0.0394(11) Uani 1 1 d .
H11D H 0.6399 1.0308 0.6899 0.059 Uiso 1 1 calc R
H11E H 0.8734 1.0362 0.6920 0.059 Uiso 1 1 calc R
H11F H 0.7737 0.9837 0.7580 0.059 Uiso 1 1 calc R
C12B C 0.6169(7) 1.1700(2) 0.4327(4) 0.0400(11) Uani 1 1 d .
H12D H 0.4886 1.1774 0.3965 0.060 Uiso 1 1 calc R
H12E H 0.7157 1.1952 0.4005 0.060 Uiso 1 1 calc R
H12F H 0.6118 1.1804 0.5078 0.060 Uiso 1 1 calc R
C13B C 0.8181(6) 0.79347(18) 0.3770(3) 0.0299(9) Uani 1 1 d .
H13C H 0.9182 0.8098 0.4277 0.045 Uiso 1 1 calc R
H13D H 0.8556 0.7525 0.3557 0.045 Uiso 1 1 calc R
H13E H 0.6921 0.7918 0.4101 0.045 Uiso 1 1 calc R
C14B C 0.7909(8) 0.8184(2) -0.0128(4) 0.0447(12) Uani 1 1 d .
H14D H 0.8915 0.8387 -0.0523 0.067 Uiso 1 1 calc R
H14E H 0.6626 0.8240 -0.0501 0.067 Uiso 1 1 calc R
H14F H 0.8205 0.7749 -0.0071 0.067 Uiso 1 1 calc R
S1B S 0.67006(15) 0.61544(5) 0.20833(8) 0.0332(3) Uani 1 1 d .
O11B O 0.5839(5) 0.65993(16) 0.2745(3) 0.0413(8) Uani 1 1 d .
O12B O 0.7116(5) 0.55771(15) 0.2576(3) 0.0423(8) Uani 1 1 d .
O13B O 0.5865(5) 0.6111(2) 0.1018(3) 0.0484(9) Uani 1 1 d .
C15B C 0.9139(7) 0.6467(2) 0.1899(4) 0.0388(11) Uani 1 1 d .
F1B F 0.9034(4) 0.70066(15) 0.1442(3) 0.0584(9) Uani 1 1 d .
F2B F 1.0156(4) 0.65344(13) 0.2837(2) 0.0435(7) Uani 1 1 d .
F3B F 1.0197(4) 0.60976(16) 0.1322(2) 0.0503(7) Uani 1 1 d .

loop_
_atom_site_aniso_label
_atom_site_aniso_U_11
_atom_site_aniso_U_22
_atom_site_aniso_U_33
_atom_site_aniso_U_23
_atom_site_aniso_U_13
_atom_site_aniso_U_12
O1A 0.0438(18) 0.073(3) 0.044(2) 0.0406(19) 0.0142(15) 0.0244(18)
O2A 0.0430(18) 0.058(2) 0.0315(18) 0.0229(16) 0.0016(13) -0.0035(15)
O3A 0.0364(17) 0.082(3) 0.0311(19) -0.0027(19) -0.0031(13) 0.0035(18)
O4A 0.0299(16) 0.104(3) 0.0231(18) 0.0170(19) -0.0032(13) -0.0074(17)
C1A 0.0187(19) 0.107(5) 0.024(3) 0.028(3) 0.0031(16) 0.004(2)
C2A 0.028(2) 0.087(4) 0.025(2) 0.027(3) 0.0028(16) 0.012(2)
C3A 0.0168(19) 0.115(5) 0.017(2) 0.017(3) 0.0001(15) -0.007(2)
C3AA 0.0173(18) 0.077(4) 0.030(2) 0.013(2) -0.0022(16) 0.003(2)
C4A 0.0179(19) 0.087(4) 0.028(3) 0.002(2) -0.0021(16) -0.003(2)
C5A 0.025(2) 0.064(3) 0.040(3) 0.005(3) -0.0014(18) -0.006(2)
C6A 0.0194(19) 0.074(4) 0.030(2) 0.013(2) -0.0027(17) 0.002(2)
C6AA 0.0169(18) 0.062(3) 0.027(2) 0.012(2) -0.0010(15) 0.0009(18)
C7A 0.0189(18) 0.064(3) 0.024(2) 0.016(2) -0.0016(15) -0.0033(18)
C8A 0.0202(19) 0.065(3) 0.022(2) 0.009(2) -0.0008(15) -0.0008(19)
C9A 0.0197(18) 0.050(3) 0.033(3) 0.020(2) 0.0009(16) -0.0030(17)
C10A 0.060(3) 0.164(6) 0.035(3) 0.063(4) 0.017(2) 0.003(4)
C9AA 0.0187(18) 0.072(3) 0.024(2) 0.025(2) -0.0014(15) -0.0025(19)
C9AB 0.0156(18) 0.069(3) 0.025(2) 0.018(2) -0.0005(15) -0.0009(19)
C11A 0.059(3) 0.048(3) 0.037(3) 0.014(2) 0.001(2) -0.015(2)
C12A 0.050(3) 0.093(5) 0.039(3) -0.002(3) 0.001(2) -0.018(3)
C13A 0.032(2) 0.123(5) 0.015(2) 0.015(3) 0.0003(18) -0.006(3)
C14A 0.067(4) 0.047(3) 0.086(5) -0.007(3) 0.005(3) -0.008(3)
S1A 0.0501(6) 0.0357(6) 0.0193(5) 0.0007(5) 0.0005(4) 0.0023(5)
O11A 0.0539(18) 0.061(2) 0.0217(15) 0.0005(17) -0.0005(13) 0.0102(18)
O12A 0.082(3) 0.0383(19) 0.0313(19) 0.0047(16) 0.0060(17) -0.0022(17)
O13A 0.0484(18) 0.0376(17) 0.0243(17) 0.0012(13) -0.0030(13) -0.0023(14)
C15A 0.047(3) 0.060(3) 0.029(3) -0.003(2) -0.002(2) -0.004(2)
F1A 0.0603(18) 0.080(2) 0.0363(16) 0.0023(15) 0.0079(13) -0.0205(16)
F2A 0.0496(16) 0.074(2) 0.0337(15) 0.0023(14) -0.0074(12) -0.0028(14)
F3A 0.0555(17) 0.0617(18) 0.0506(18) -0.0193(15) 0.0045(13) 0.0038(15)
O1B 0.0339(15) 0.0349(16) 0.0174(15) 0.0006(12) -0.0005(11) -0.0071(12)
O2B 0.0385(15) 0.0312(16) 0.0285(16) 0.0023(13) -0.0004(12) 0.0030(13)
O3B 0.0425(15) 0.0317(15) 0.0166(14) 0.0023(11) 0.0035(11) -0.0018(12)
O4B 0.0493(18) 0.0408(19) 0.0210(16) 0.0031(13) 0.0006(13) 0.0005(14)
C1B 0.0154(16) 0.037(2) 0.020(2) 0.0029(17) -0.0006(14) -0.0005(15)
C2B 0.0225(18) 0.033(2) 0.025(2) 0.0064(17) -0.0001(15) -0.0007(15)
C3B 0.0199(17) 0.042(2) 0.014(2) 0.0007(17) 0.0008(13) -0.0024(16)
C3BB 0.0191(17) 0.033(2) 0.020(2) 0.0059(16) -0.0019(14) -0.0024(15)
C4B 0.0253(19) 0.053(3) 0.017(2) -0.0006(18) 0.0003(15) -0.0040(18)
C5B 0.030(2) 0.044(3) 0.020(2) 0.0097(19) -0.0003(16) -0.0024(18)
C6B 0.0253(19) 0.052(3) 0.022(2) 0.0103(19) 0.0001(15) 0.0075(18)
C6BB 0.0231(19) 0.047(2) 0.021(2) 0.0095(18) -0.0013(15) 0.0033(17)
C7B 0.031(2) 0.043(2) 0.029(2) 0.0119(19) 0.0003(17) 0.0061(18)
C8B 0.033(2) 0.041(2) 0.031(2) 0.009(2) 0.0009(17) 0.007(2)
C9B 0.0219(18) 0.044(2) 0.023(2) 0.0019(18) 0.0000(15) -0.0020(17)
C9BC 0.0211(18) 0.042(2) 0.020(2) 0.0051(17) 0.0019(14) 0.0011(16)
C9BB 0.0205(17) 0.034(2) 0.023(2) 0.0038(17) -0.0014(14) 0.0019(15)
C10B 0.033(2) 0.032(2) 0.022(2) 0.0057(17) -0.0014(16) -0.0059(17)
C11B 0.055(3) 0.049(3) 0.014(2) -0.001(2) 0.0046(18) -0.001(2)
C12B 0.046(3) 0.038(3) 0.036(3) -0.002(2) 0.003(2) -0.001(2)
C13B 0.038(2) 0.0273(19) 0.025(2) 0.0034(16) 0.0022(16) 0.0125(16)
C14B 0.066(3) 0.053(3) 0.016(2) -0.001(2) 0.0032(19) 0.000(2)
S1B 0.0362(5) 0.0406(6) 0.0229(6) -0.0054(5) 0.0020(4) -0.0071(5)
O11B 0.0400(17) 0.0477(19) 0.0360(19) -0.0103(16) 0.0000(14) 0.0025(15)
O12B 0.060(2) 0.0342(17) 0.0336(19) -0.0098(15) 0.0078(15) -0.0130(15)
O13B 0.0406(16) 0.079(3) 0.0253(17) -0.0085(19) -0.0009(13) -0.0065(18)
C15B 0.037(2) 0.041(3) 0.038(3) 0.001(2) -0.0007(19) 0.0033(19)
F1B 0.0460(16) 0.0553(18) 0.073(2) 0.0362(17) -0.0047(14) -0.0086(14)
F2B 0.0377(14) 0.0466(15) 0.0444(16) 0.0031(13) -0.0123(11) -0.0028(12)
F3B 0.0429(14) 0.0737(19) 0.0351(15) 0.0054(14) 0.0085(11) 0.0064(14)

loop_
_atom_type_symbol
_atom_type_description
_atom_type_scat_dispersion_real
_atom_type_scat_dispersion_imag
_atom_type_scat_source
C C 0.0033 0.0016 'International Tables Vol C Tables 4.2.6.8 and 6.1.1.4'
H H 0.0000 0.0000 'International Tables Vol C Tables 4.2.6.8 and 6.1.1.4'
O O 0.0106 0.0060 'International Tables Vol C Tables 4.2.6.8 and 6.1.1.4'
F F 0.0171 0.0103 'International Tables Vol C Tables 4.2.6.8 and 6.1.1.4'
S S 0.1246 0.1234 'International Tables Vol C Tables 4.2.6.8 and 6.1.1.4'

loop_
_geom_angle_atom_site_label_1
_geom_angle_atom_site_label_2
_geom_angle_atom_site_label_3
_geom_angle
C1A O1A C10A 122.6(5)
C9A O2A C11A 119.2(4)
C4A O3A C12A 119.4(4)
C3A O4A C13A 118.3(5)
O1A C1A C2A 124.2(5)
O1A C1A C9AA 118.2(5)
C2A C1A C9AA 117.7(6)
C3A C2A C1A 122.9(5)
O4A C3A C2A 122.1(5)
O4A C3A C3AA 116.4(6)
C2A C3A C3AA 121.6(5)
C9AB C3AA C4A 117.8(4)
C9AB C3AA C3A 117.6(5)
C4A C3AA C3A 124.6(5)
O3A C4A C5A 122.2(5)
O3A C4A C3AA 117.0(5)
C5A C4A C3AA 120.8(5)
C6A C5A C4A 119.5(5)
C5A C6A C6AA 121.9(5)
C9AB C6AA C6A 119.3(5)
C9AB C6AA C7A 120.6(5)
C6A C6AA C7A 120.0(4)
C8A C7A C6AA 121.3(4)
C7A C8A C9A 120.2(5)
O2A C9A C9AA 118.7(4)
O2A C9A C8A 121.8(5)
C9AA C9A C8A 119.5(5)
C9A C9AA C9AB 119.9(4)
C9A C9AA C1A 120.7(5)
C9AB C9AA C1A 119.3(5)
C6AA C9AB C3AA 120.6(5)
C6AA C9AB C9AA 118.4(4)
C3AA C9AB C9AA 121.0(4)
C14A C13A O4A 110.6(6)
O11A S1A O13A 115.1(2)
O11A S1A O12A 115.9(2)
O13A S1A O12A 115.3(2)
O11A S1A C15A 102.5(2)
O13A S1A C15A 103.5(2)
O12A S1A C15A 101.6(3)
F3A C15A F2A 107.6(4)
F3A C15A F1A 106.1(4)
F2A C15A F1A 107.0(4)
F3A C15A S1A 111.3(4)
F2A C15A S1A 112.0(4)
F1A C15A S1A 112.4(4)
C1B O1B C10B 119.2(3)
C9B O2B C12B 118.4(4)
C3B O3B C13B 119.8(3)
C4B O4B C14B 118.2(4)
O1B C1B C2B 122.0(4)
O1B C1B C9BB 117.3(4)
C2B C1B C9BB 120.8(4)
C1B C2B C3B 121.6(4)
O3B C3B C2B 121.3(4)
O3B C3B C3BB 117.3(4)
C2B C3B C3BB 121.3(4)
C4B C3BB C3B 123.9(4)
C4B C3BB C9BC 119.5(4)
C3B C3BB C9BC 116.7(4)
O4B C4B C3BB 116.9(4)
O4B C4B C5B 122.5(4)
C3BB C4B C5B 120.6(4)
C6B C5B C4B 119.2(4)
C5B C6B C6BB 123.2(4)
C7B C6BB C6B 121.3(4)
C7B C6BB C9BC 120.2(4)
C6B C6BB C9BC 118.5(4)
C8B C7B C6BB 121.8(4)
C7B C8B C9B 119.7(5)
O2B C9B C8B 122.2(4)
O2B C9B C9BB 116.6(4)
C8B C9B C9BB 121.1(4)
C9BB C9BC C3BB 123.1(4)
C9BB C9BC C6BB 117.9(4)
C3BB C9BC C6BB 119.0(4)
C9B C9BB C9BC 119.3(4)
C9B C9BB C1B 124.2(4)
C9BC C9BB C1B 116.5(4)
O1B C10B C11B 107.0(4)
O11B S1B O12B 115.3(2)
O11B S1B O13B 115.9(2)
O12B S1B O13B 114.0(2)
O11B S1B C15B 103.0(2)
O12B S1B C15B 103.2(2)
O13B S1B C15B 102.8(2)
F1B C15B F3B 109.1(4)
F1B C15B F2B 107.4(4)
F3B C15B F2B 106.2(4)
F1B C15B S1B 111.5(3)
F3B C15B S1B 111.5(3)
F2B C15B S1B 110.9(3)

loop_
_geom_bond_atom_site_label_1
_geom_bond_atom_site_label_2
_geom_bond_distance
O1A C1A 1.293(8)
O1A C10A 1.491(6)
O2A C9A 1.334(6)
O2A C11A 1.439(6)
O3A C4A 1.335(6)
O3A C12A 1.410(8)
O4A C3A 1.347(7)
O4A C13A 1.459(6)
C1A C2A 1.381(8)
C1A C9AA 1.483(6)
C2A C3A 1.378(8)
C3A C3AA 1.440(7)
C3AA C9AB 1.423(7)
C3AA C4A 1.436(8)
C4A C5A 1.408(7)
C5A C6A 1.371(7)
C6A C6AA 1.410(7)
C6AA C9AB 1.405(6)
C6AA C7A 1.413(7)
C7A C8A 1.351(7)
C8A C9A 1.425(6)
C9A C9AA 1.420(7)
C9AA C9AB 1.425(7)
C13A C14A 1.354(9)
S1A O11A 1.439(3)
S1A O13A 1.439(3)
S1A O12A 1.440(4)
S1A C15A 1.816(6)
C15A F3A 1.335(6)
C15A F2A 1.342(5)
C15A F1A 1.345(6)
O1B C1B 1.318(5)
O1B C10B 1.472(5)
O2B C9B 1.332(5)
O2B C12B 1.467(6)
O3B C3B 1.343(5)
O3B C13B 1.426(5)
O4B C4B 1.324(6)
O4B C14B 1.445(6)
C1B C2B 1.381(6)
C1B C9BB 1.445(6)
C2B C3B 1.385(6)
C3B C3BB 1.426(6)
C3BB C4B 1.419(6)
C3BB C9BC 1.427(6)
C4B C5B 1.424(6)
C5B C6B 1.358(7)
C6B C6BB 1.408(6)
C6BB C7B 1.392(7)
C6BB C9BC 1.445(6)
C7B C8B 1.364(7)
C8B C9B 1.403(6)
C9B C9BB 1.416(6)
C9BC C9BB 1.424(6)
C10B C11B 1.489(6)
S1B O11B 1.436(4)
S1B O12B 1.436(4)
S1B O13B 1.437(3)
S1B C15B 1.832(5)
C15B F1B 1.320(6)
C15B F3B 1.333(6)
C15B F2B 1.349(5)
